data_7010247
loop_
_publ_author_name
'Baker, Murray V.'
'Brown, David H.'
'Skelton, Brian W.'
'White, Allan H.'

_publ_section_title
;
 An investigation of 1,4,7-tri(4-alkynyl)-1,4,7-triazacyclononanes:
 ligand synthesis and metal co-ordination chemistry&#x200A;&#x2020;
;
_journal_issue 24
_journal_name_full 'Journal of the Chemical Society, Dalton Transactions'
_journal_page_first 4607
_journal_paper_doi 10.1039/b007324p
_journal_year 2000
_chemical_formula_sum 'C47 H57 F6 N3 P Rh'
_chemical_formula_weight 911.86
_space_group_IT_number 19
_symmetry_cell_setting orthorhombic
_symmetry_space_group_name_Hall 'P 2ac 2ab'
_symmetry_space_group_name_H-M 'P 21 21 21'
_cell_angle_alpha 90.00000
_cell_angle_beta 90.00000
_cell_angle_gamma 90.00000
_cell_formula_units_Z 4
_cell_length_a 11.4850(10)
_cell_length_b 12.312(2)
_cell_length_c 30.350(4)
_cell_measurement_reflns_used 6389
_cell_measurement_temperature 153
_cell_measurement_theta_max 28
_cell_measurement_theta_min 2
_cell_volume 4291.6(10)
_computing_cell_refinement 'Siemens SAINT (Siemens, 1995)'
_computing_data_collection 'Siemens SMART (Siemens, 1995)'
_computing_data_reduction 'xtal ADDREF SORTRF'
_computing_molecular_graphics xtal
_computing_publication_material 'xtal BONDLA CIFIO'
_computing_structure_refinement 'xtal CRYLSQ'
_computing_structure_solution xtal
_diffrn_ambient_temperature 153
_diffrn_measurement_device_type
;
Bruker SMART CCD diffractometer
;
_diffrn_measurement_method '\w scans'
_diffrn_radiation_detector 'CCD area detector'
_diffrn_radiation_monochromator graphite
_diffrn_radiation_source 'sealed tube'
_diffrn_radiation_type 'Mo K\a'
_diffrn_radiation_wavelength .71073
_diffrn_reflns_av_R_equivalents .051
_diffrn_reflns_av_sigmaI/netI .054
_diffrn_reflns_limit_h_max 15
_diffrn_reflns_limit_h_min -15
_diffrn_reflns_limit_k_max 16
_diffrn_reflns_limit_k_min 0
_diffrn_reflns_limit_l_max 41
_diffrn_reflns_limit_l_min 0
_diffrn_reflns_number 50587
_diffrn_reflns_theta_max 29.29
_diffrn_reflns_theta_min 1.78
_diffrn_standards_decay_% 0
_exptl_absorpt_coefficient_mu .498
_exptl_absorpt_correction_T_max .928
_exptl_absorpt_correction_T_min .823
_exptl_absorpt_correction_type multi-scan
_exptl_absorpt_process_details
;
 SADABS; Sheldrick, 1996
;
_exptl_crystal_density_diffrn 1.411
_exptl_crystal_description plate
_exptl_crystal_F_000 1896
_exptl_crystal_size_max .25
_exptl_crystal_size_mid .15
_exptl_crystal_size_min .04
_refine_diff_density_max .815
_refine_diff_density_min -.542
_refine_ls_abs_structure_details 'Flack xabs refined'
_refine_ls_abs_structure_Flack -.02(3)
_refine_ls_goodness_of_fit_all 1.418
_refine_ls_goodness_of_fit_ref 1.417
_refine_ls_hydrogen_treatment noref
_refine_ls_matrix_type full
_refine_ls_number_constraints 0
_refine_ls_number_parameters 549
_refine_ls_number_reflns 5200
_refine_ls_number_restraints 0
_refine_ls_R_factor_all .05
_refine_ls_R_factor_gt .038
_refine_ls_shift/su_max .076
_refine_ls_shift/su_mean .006
_refine_ls_structure_factor_coef F
_refine_ls_weighting_scheme calc
_refine_ls_wR_factor_all .044
_refine_ls_wR_factor_ref .041
_reflns_d_resolution_high .726
_reflns_d_resolution_low 11.383
_reflns_Friedel_coverage .828
_reflns_limit_h_max 15
_reflns_limit_h_min 0
_reflns_limit_k_max 16
_reflns_limit_k_min 0
_reflns_limit_l_max 41
_reflns_limit_l_min 0
_reflns_number_gt 5265
_reflns_number_total 6089
_reflns_threshold_expression 'F    > 4.00 sig(F   )'
_cod_data_source_file b007324p.txt
_cod_data_source_block dbrhpf
_cod_original_sg_symbol_Hall p_2ac_2ab
_cod_original_sg_symbol_H-M P_21_21_21
_cod_original_formula_sum 'C47 H57 F6 N3 P1 Rh1'
_cod_database_code 7010247

loop_
_symmetry_equiv_pos_as_xyz
+x,+y,+z
1/2-x,-y,1/2+z
1/2+x,1/2-y,-z
-x,1/2+y,1/2-z

loop_
_atom_site_label
_atom_site_fract_x
_atom_site_fract_y
_atom_site_fract_z
_atom_site_U_iso_or_equiv
_atom_site_adp_type
_atom_site_calc_flag
_atom_site_calc_attached_atom
_atom_site_occupancy
_atom_site_disorder_assembly
_atom_site_disorder_group
Rh 1.01365(2) .75592(2) .139627(10) .01899(13) Uani ? ? 1.00000 ? ?
N1 .8854(3) .8220(3) .09133(12) .021(2) Uani ? ? 1.00000 ? ?
C11 .7656(4) .8461(4) .10890(15) .024(2) Uani ? ? 1.00000 ? ?
C12 .6850(4) .9116(4) .07875(18) .030(3) Uani ? ? 1.00000 ? ?
C13 .5695(4) .9349(4) .10206(17) .034(3) Uani ? ? 1.00000 ? ?
C14 .4981(4) 1.0094(3) .07613(16) .030(2) Uani ? ? 1.00000 ? ?
C15 .4426(4) 1.0712(4) .05422(17) .030(2) Uani ? ? 1.00000 ? ?
C151 .3763(4) 1.1435(4) .02642(17) .028(2) Uani ? ? 1.00000 ? ?
C152 .2877(4) 1.1030(4) -.00038(16) .030(3) Uani ? ? 1.00000 ? ?
C153 .2271(5) 1.1711(4) -.02857(17) .033(3) Uani ? ? 1.00000 ? ?
C154 .2538(5) 1.2801(4) -.03018(18) .037(3) Uani ? ? 1.00000 ? ?
C155 .3398(5) 1.3217(4) -.00336(19) .038(3) Uani ? ? 1.00000 ? ?
C156 .4014(4) 1.2543(5) .02481(16) .033(2) Uani ? ? 1.00000 ? ?
C2 .8771(3) .7460(5) .05196(14) .026(2) Uani ? ? 1.00000 ? ?
C3 .9303(4) .6348(4) .05907(16) .025(2) Uani ? ? 1.00000 ? ?
N4 1.0500(3) .6380(3) .07755(12) .0217(19) Uani ? ? 1.00000 ? ?
C41 1.0868(4) .5278(4) .09132(15) .025(2) Uani ? ? 1.00000 ? ?
C42 1.0903(5) .4392(4) .05584(16) .031(3) Uani ? ? 1.00000 ? ?
C43 1.1223(5) .3290(4) .07733(17) .033(3) Uani ? ? 1.00000 ? ?
C44 1.0283(5) .2881(4) .10537(17) .033(3) Uani ? ? 1.00000 ? ?
C45 .9466(4) .2585(4) .12640(15) .031(2) Uani ? ? 1.00000 ? ?
C451 .8421(4) .2269(4) .14919(15) .029(2) Uani ? ? 1.00000 ? ?
C452 .8361(4) .1299(4) .17287(16) .030(3) Uani ? ? 1.00000 ? ?
C453 .7338(5) .1011(4) .19425(19) .037(3) Uani ? ? 1.00000 ? ?
C454 .6372(5) .1685(5) .1919(2) .041(3) Uani ? ? 1.00000 ? ?
C455 .6419(4) .2632(5) .16844(18) .040(3) Uani ? ? 1.00000 ? ?
C456 .7435(5) .2931(4) .14722(17) .035(3) Uani ? ? 1.00000 ? ?
C5 1.1371(4) .6875(4) .04741(16) .028(3) Uani ? ? 1.00000 ? ?
C6 1.2094(4) .7727(4) .07106(15) .027(2) Uani ? ? 1.00000 ? ?
N7 1.1368(3) .8551(3) .09468(13) .022(2) Uani ? ? 1.00000 ? ?
C71 1.2169(4) .9351(4) .11510(17) .029(2) Uani ? ? 1.00000 ? ?
C72 1.1545(4) 1.0185(4) .14364(18) .031(2) Uani ? ? 1.00000 ? ?
C73 1.2403(5) 1.0945(4) .1670(2) .039(3) Uani ? ? 1.00000 ? ?
C74 1.3239(5) 1.0376(4) .1957(2) .037(3) Uani ? ? 1.00000 ? ?
C75 1.3936(5) .9912(4) .21726(18) .035(3) Uani ? ? 1.00000 ? ?
C751 1.4860(5) .9427(4) .24319(16) .034(3) Uani ? ? 1.00000 ? ?
C752 1.5241(5) .9939(4) .28174(17) .036(3) Uani ? ? 1.00000 ? ?
C753 1.6165(5) .9522(5) .30559(18) .040(3) Uani ? ? 1.00000 ? ?
C754 1.6716(5) .8586(5) .2912(2) .041(3) Uani ? ? 1.00000 ? ?
C755 1.6345(5) .8061(5) .2534(2) .044(3) Uani ? ? 1.00000 ? ?
C756 1.5411(5) .8475(4) .22929(17) .036(3) Uani ? ? 1.00000 ? ?
C8 1.0626(4) .9157(4) .06256(16) .026(2) Uani ? ? 1.00000 ? ?
C9 .9380(4) .9271(4) .07734(16) .025(2) Uani ? ? 1.00000 ? ?
C01 .9070(5) .7787(4) .19563(17) .031(3) Uani ? ? 1.00000 ? ?
C02 .8875(4) .6755(5) .17613(17) .031(3) Uani ? ? 1.00000 ? ?
C03 .9300(5) .5707(5) .19665(18) .036(3) Uani ? ? 1.00000 ? ?
C04 1.0615(5) .5727(4) .20604(18) .036(3) Uani ? ? 1.00000 ? ?
C05 1.1257(4) .6581(4) .17954(17) .028(3) Uani ? ? 1.00000 ? ?
C06 1.1419(4) .7645(5) .19214(15) .032(3) Uani ? ? 1.00000 ? ?
C07 1.0964(6) .8163(4) .23336(17) .039(3) Uani ? ? 1.00000 ? ?
C08 .9686(5) .7899(4) .24010(17) .041(3) Uani ? ? 1.00000 ? ?
P .51447(12) .58543(9) .07766(4) .0290(6) Uani ? ? 1.00000 ? ?
F1 .4850(6) .6987(4) .05356(16) .060(3) Uani ? ? .846(8) ? ?
F2 .5421(5) .4738(4) .10174(17) .048(3) Uani ? ? .846(8) ? ?
F3 .4996(7) .5200(3) .03324(12) .088(4) Uani ? ? .846(8) ? ?
F4 .6458(4) .6008(4) .0656(3) .089(4) Uani ? ? .846(8) ? ?
F5 .5306(7) .6507(4) .12155(14) .083(4) Uani ? ? .846(8) ? ?
F6 .3823(4) .5707(5) .0901(2) .085(4) Uani ? ? .846(8) ? ?
F1' .543(3) .690(2) .0524(10) .049(8) Uiso ? ? .154(8) ? ?
F2' .490(3) .471(3) .0945(11) .053(9) Uiso ? ? .154(8) ? ?
F3' .407(2) .582(2) .0476(8) .048(7) Uiso ? ? .154(8) ? ?
F4' .599(3) .554(3) .0407(10) .071(9) Uiso ? ? .154(8) ? ?
F5' .616(3) .606(2) .1114(10) .061(8) Uiso ? ? .154(8) ? ?
F6' .436(3) .633(2) .1140(9) .057(8) Uiso ? ? .154(8) ? ?
H11a .77479 .88606 .13588 .03100 Uiso ? ? 1.00000 ? ?
H11b .72870 .77884 .11547 .03100 Uiso ? ? 1.00000 ? ?
H12a .66782 .87177 .05266 .04000 Uiso ? ? 1.00000 ? ?
H12b .71986 .97907 .07083 .04000 Uiso ? ? 1.00000 ? ?
H13a .58797 .96796 .13027 .04300 Uiso ? ? 1.00000 ? ?
H13b .53073 .86877 .10737 .04300 Uiso ? ? 1.00000 ? ?
H152 .26789 1.02719 .00067 .03700 Uiso ? ? 1.00000 ? ?
H153 .16738 1.14218 -.04779 .04200 Uiso ? ? 1.00000 ? ?
H154 .21189 1.32693 -.05020 .04600 Uiso ? ? 1.00000 ? ?
H155 .35826 1.39778 -.00452 .04700 Uiso ? ? 1.00000 ? ?
H156 .45958 1.28408 .04423 .04300 Uiso ? ? 1.00000 ? ?
H2a .91682 .78059 .02778 .03300 Uiso ? ? 1.00000 ? ?
H2b .79728 .73873 .04445 .03300 Uiso ? ? 1.00000 ? ?
H3a .88088 .59532 .07847 .03300 Uiso ? ? 1.00000 ? ?
H3b .93181 .59799 .03114 .03300 Uiso ? ? 1.00000 ? ?
H41a 1.03416 .50390 .11358 .03000 Uiso ? ? 1.00000 ? ?
H41b 1.16283 .53319 .10354 .03000 Uiso ? ? 1.00000 ? ?
H42a 1.14686 .45779 .03379 .03700 Uiso ? ? 1.00000 ? ?
H42b 1.01595 .43370 .04172 .03700 Uiso ? ? 1.00000 ? ?
H43a 1.19120 .33780 .09411 .04400 Uiso ? ? 1.00000 ? ?
H43b 1.13694 .27672 .05441 .04400 Uiso ? ? 1.00000 ? ?
H452 .90254 .08345 .17500 .03700 Uiso ? ? 1.00000 ? ?
H453 .73145 .03546 .21100 .04700 Uiso ? ? 1.00000 ? ?
H454 .56556 .14606 .20630 .05200 Uiso ? ? 1.00000 ? ?
H455 .57465 .31053 .16674 .04900 Uiso ? ? 1.00000 ? ?
H456 .74819 .36005 .13049 .04700 Uiso ? ? 1.00000 ? ?
H5a 1.09739 .72299 .02366 .03600 Uiso ? ? 1.00000 ? ?
H5b 1.18752 .63420 .03599 .03600 Uiso ? ? 1.00000 ? ?
H6a 1.25858 .73722 .09187 .03700 Uiso ? ? 1.00000 ? ?
H6b 1.25707 .81005 .05017 .03700 Uiso ? ? 1.00000 ? ?
H71a 1.25673 .97289 .09208 .03800 Uiso ? ? 1.00000 ? ?
H71b 1.27221 .89810 .13280 .03800 Uiso ? ? 1.00000 ? ?
H72a 1.10950 .98097 .16506 .03900 Uiso ? ? 1.00000 ? ?
H72b 1.10373 1.06011 .12535 .03900 Uiso ? ? 1.00000 ? ?
H73a 1.19596 1.14462 .18479 .04900 Uiso ? ? 1.00000 ? ?
H73b 1.28153 1.13527 .14543 .04900 Uiso ? ? 1.00000 ? ?
H752 1.48611 1.05895 .29172 .04300 Uiso ? ? 1.00000 ? ?
H753 1.64217 .99016 .33188 .05300 Uiso ? ? 1.00000 ? ?
H754 1.73614 .82915 .30785 .05500 Uiso ? ? 1.00000 ? ?
H755 1.67219 .74150 .24362 .05300 Uiso ? ? 1.00000 ? ?
H756 1.51526 .81014 .20311 .04800 Uiso ? ? 1.00000 ? ?
H8a 1.06521 .87868 .03463 .03400 Uiso ? ? 1.00000 ? ?
H8b 1.09601 .98703 .05797 .03400 Uiso ? ? 1.00000 ? ?
H9a .93367 .97755 .10106 .03200 Uiso ? ? 1.00000 ? ?
H9b .89181 .95638 .05322 .03200 Uiso ? ? 1.00000 ? ?
H01 .84899 .84188 .18971 .04000 Uiso ? ? 1.00000 ? ?
H02 .81158 .65779 .15899 .04000 Uiso ? ? 1.00000 ? ?
H03a .91452 .51012 .17669 .04700 Uiso ? ? 1.00000 ? ?
H03b .88815 .55564 .22330 .04700 Uiso ? ? 1.00000 ? ?
H04a 1.09547 .50365 .20067 .04200 Uiso ? ? 1.00000 ? ?
H04b 1.07285 .58995 .23692 .04200 Uiso ? ? 1.00000 ? ?
H05 1.17747 .64126 .15838 .03800 Uiso ? ? 1.00000 ? ?
H06 1.18496 .81176 .17267 .04000 Uiso ? ? 1.00000 ? ?
H07a 1.10437 .89334 .23258 .04900 Uiso ? ? 1.00000 ? ?
H07b 1.13903 .78969 .25852 .04900 Uiso ? ? 1.00000 ? ?
H08a .96151 .72277 .25630 .04900 Uiso ? ? 1.00000 ? ?
H08b .93208 .84571 .25759 .04900 Uiso ? ? 1.00000 ? ?

loop_
_atom_site_aniso_label
_atom_site_aniso_U_11
_atom_site_aniso_U_22
_atom_site_aniso_U_33
_atom_site_aniso_U_12
_atom_site_aniso_U_13
_atom_site_aniso_U_23
Rh .01827(13) .01942(13) .01928(13) .00169(14) -.00022(13) .00155(14)
N1 .0181(18) .022(2) .023(2) .0021(15) .0015(15) .0026(16)
C11 .017(2) .028(2) .026(2) .0023(17) -.002(2) .005(2)
C12 .018(2) .037(3) .037(3) .007(2) -.000(2) .009(2)
C13 .026(3) .043(3) .034(3) .009(2) -.003(2) .006(2)
C14 .019(2) .032(2) .039(3) .003(2) .002(2) .004(2)
C15 .019(2) .035(3) .035(3) .000(2) .003(2) .003(2)
C151 .016(2) .032(3) .038(3) .0034(19) .008(2) .006(2)
C152 .025(2) .026(2) .038(3) .0022(19) .004(2) .001(2)
C153 .029(3) .038(3) .033(3) .007(2) .001(2) -.001(2)
C154 .038(3) .040(3) .034(3) .011(2) .002(2) .010(2)
C155 .042(3) .026(3) .044(3) -.003(2) .009(3) .006(2)
C156 .027(2) .032(2) .039(3) -.004(3) .0040(19) .001(3)
C2 .022(2) .031(2) .023(2) -.000(3) -.0035(16) .000(2)
C3 .023(2) .030(3) .023(2) -.0004(19) -.001(2) -.003(2)
N4 .020(2) .0223(18) .023(2) .0009(14) .0033(16) -.0004(16)
C41 .026(2) .025(2) .022(2) .0032(18) .000(2) -.0030(18)
C42 .040(3) .026(2) .026(2) .002(2) .005(2) -.004(2)
C43 .037(3) .026(2) .037(3) .005(2) .010(2) -.005(2)
C44 .037(3) .026(2) .035(3) .006(2) .003(2) -.0022(19)
C45 .035(2) .028(2) .030(2) .002(2) .0003(18) -.002(2)
C451 .032(2) .032(3) .022(2) .0007(19) .0018(18) -.0047(18)
C452 .032(3) .028(2) .030(3) .002(2) .002(2) -.003(2)
C453 .039(3) .033(3) .039(3) -.003(2) .005(2) .001(2)
C454 .035(3) .042(3) .045(3) -.005(2) .009(3) -.005(3)
C455 .033(3) .044(3) .043(3) .011(3) .006(2) -.002(3)
C456 .039(3) .031(2) .034(3) .006(2) .001(2) -.000(2)
C5 .027(3) .033(3) .023(2) .006(2) .008(2) .001(2)
C6 .019(2) .032(3) .032(2) .0027(18) .0078(19) .005(2)
N7 .0187(19) .022(2) .026(2) .0005(15) -.0020(16) .0021(15)
C71 .021(2) .024(2) .042(3) -.0022(18) -.002(2) .003(2)
C72 .024(2) .022(2) .047(3) -.0016(17) -.005(2) -.002(2)
C73 .034(3) .025(3) .059(4) -.000(2) -.008(3) -.003(2)
C74 .033(3) .031(3) .047(3) -.008(2) .000(3) -.009(2)
C75 .032(3) .032(3) .042(3) -.007(2) .000(2) -.003(2)
C751 .029(3) .034(2) .038(3) -.007(2) .000(2) .003(2)
C752 .033(3) .034(3) .039(3) .000(2) .003(2) -.001(2)
C753 .040(3) .047(3) .034(3) -.011(3) -.001(3) .003(2)
C754 .035(3) .044(3) .046(3) -.002(2) .002(3) .014(3)
C755 .042(3) .032(3) .057(4) .006(2) .013(3) .005(3)
C756 .040(3) .032(3) .037(3) -.003(2) .004(2) .003(2)
C8 .025(2) .023(2) .030(3) -.0003(18) .002(2) .007(2)
C9 .023(2) .023(2) .028(2) .0025(18) .002(2) .005(2)
C01 .034(3) .031(3) .027(3) .010(2) .005(2) .003(2)
C02 .023(3) .041(3) .030(3) -.001(2) .002(2) .010(2)
C03 .046(3) .034(3) .030(3) -.007(2) -.002(2) .009(2)
C04 .047(3) .024(3) .037(3) .004(2) -.008(2) .006(2)
C05 .025(2) .035(3) .025(3) .006(2) -.003(2) -.005(2)
C06 .032(2) .042(3) .021(2) .000(3) -.0071(18) .006(2)
C07 .063(4) .027(3) .026(3) -.001(2) -.013(3) -.001(2)
C08 .060(4) .037(3) .026(2) .014(3) .007(3) -.001(2)
P .0284(6) .0303(6) .0283(6) -.0007(5) .0015(6) .0036(5)
F1 .073(4) .047(2) .059(3) .017(3) .014(3) .028(2)
F2 .050(3) .036(2) .057(3) .016(2) .007(3) .0145(19)
F3 .179(7) .055(3) .029(2) -.055(4) -.007(3) -.0009(17)
F4 .032(3) .072(4) .163(7) -.011(2) .026(3) .003(4)
F5 .171(7) .047(3) .031(2) -.009(4) -.007(3) -.0064(18)
F6 .026(2) .088(4) .141(6) .013(2) .021(3) .055(4)

loop_
_atom_type_symbol
_atom_type_description
_atom_type_oxidation_number
_atom_type_number_in_cell
_atom_type_scat_dispersion_real
_atom_type_scat_dispersion_imag
_atom_type_scat_source
C ? 0 188 .002 .002 'Int Tables Vol IV Tables 2.2B and 2.3.1'
H ? 0 228 0 0 'Int Tables Vol IV Tables 2.2B and 2.3.1'
F ? 0 24 .014 .01 'Int Tables Vol IV Tables 2.2B and 2.3.1'
N ? 0 12 .004 .003 'Int Tables Vol IV Tables 2.2B and 2.3.1'
P ? 0 4 .09 .095 'Int Tables Vol IV Tables 2.2B and 2.3.1'
Rh ? 0 4 -1.287 .919 'Int Tables Vol IV Tables 2.2B and 2.3.1'

loop_
_diffrn_attenuator_code
_diffrn_attenuator_scale
? ?

loop_
_geom_angle_atom_site_label_1
_geom_angle_atom_site_label_2
_geom_angle_atom_site_label_3
_geom_angle_site_symmetry_1
_geom_angle_site_symmetry_2
_geom_angle_site_symmetry_3
_geom_angle
_geom_angle_publ_flag
N1 Rh N4 . . . 79.69(13) ?
N1 Rh N7 . . . 79.85(13) ?
N1 Rh C01 . . . 95.59(17) ?
N1 Rh C02 . . . 93.67(17) ?
N1 Rh C05 . . . 167.04(17) ?
N1 Rh C06 . . . 155.71(18) ?
N4 Rh N7 . . . 75.60(13) ?
N4 Rh C01 . . . 143.85(16) ?
N4 Rh C02 . . . 104.50(17) ?
N4 Rh C05 . . . 89.95(16) ?
N4 Rh C06 . . . 118.95(16) ?
N7 Rh C01 . . . 139.32(16) ?
N7 Rh C02 . . . 173.43(17) ?
N7 Rh C05 . . . 105.26(16) ?
N7 Rh C06 . . . 89.56(16) ?
C01 Rh C02 . . . 39.6(2) ?
C01 Rh C05 . . . 88.2(2) ?
C01 Rh C06 . . . 78.26(19) ?
C02 Rh C05 . . . 81.3(2) ?
C02 Rh C06 . . . 96.0(2) ?
C05 Rh C06 . . . 37.2(2) ?
Rh N1 C11 . . . 116.3(3) ?
Rh N1 C2 . . . 109.5(3) ?
Rh N1 C9 . . . 103.7(3) ?
C11 N1 C2 . . . 110.0(3) ?
C11 N1 C9 . . . 107.5(3) ?
C2 N1 C9 . . . 109.6(3) ?
N1 C11 C12 . . . 116.4(4) ?
N1 C11 H11a . . . 107.6(4) ?
N1 C11 H11b . . . 108.0(4) ?
C12 C11 H11a . . . 107.9(4) ?
C12 C11 H11b . . . 108.3(4) ?
H11a C11 H11b . . . 108.4(4) ?
C11 C12 C13 . . . 110.3(4) ?
C11 C12 H12a . . . 110.6(4) ?
C11 C12 H12b . . . 110.8(4) ?
C13 C12 H12a . . . 107.6(4) ?
C13 C12 H12b . . . 108.5(4) ?
H12a C12 H12b . . . 109.0(5) ?
C12 C13 C14 . . . 110.8(4) ?
C12 C13 H13a . . . 107.2(4) ?
C12 C13 H13b . . . 109.1(5) ?
C14 C13 H13a . . . 109.5(5) ?
C14 C13 H13b . . . 111.7(5) ?
H13a C13 H13b . . . 108.4(5) ?
C13 C14 C15 . . . 178.0(5) ?
C14 C15 C151 . . . 178.0(5) ?
C15 C151 C152 . . . 120.4(4) ?
C15 C151 C156 . . . 120.9(4) ?
C152 C151 C156 . . . 118.7(4) ?
C151 C152 C153 . . . 120.7(4) ?
C151 C152 H152 . . . 120.0(5) ?
C153 C152 H152 . . . 119.3(5) ?
C152 C153 C154 . . . 120.0(5) ?
C152 C153 H153 . . . 120.4(5) ?
C154 C153 H153 . . . 119.6(5) ?
C153 C154 C155 . . . 120.0(5) ?
C153 C154 H154 . . . 119.6(5) ?
C155 C154 H154 . . . 120.5(5) ?
C154 C155 C156 . . . 120.6(5) ?
C154 C155 H155 . . . 119.9(5) ?
C156 C155 H155 . . . 119.6(5) ?
C151 C156 C155 . . . 120.1(4) ?
C151 C156 H156 . . . 119.6(5) ?
C155 C156 H156 . . . 120.2(5) ?
N1 C2 C3 . . . 114.8(4) ?
N1 C2 H2a . . . 107.3(4) ?
N1 C2 H2b . . . 107.9(4) ?
C3 C2 H2a . . . 108.4(4) ?
C3 C2 H2b . . . 109.8(5) ?
H2a C2 H2b . . . 108.5(4) ?
C2 C3 N4 . . . 113.8(4) ?
C2 C3 H3a . . . 108.0(4) ?
C2 C3 H3b . . . 108.0(4) ?
N4 C3 H3a . . . 109.4(4) ?
N4 C3 H3b . . . 109.2(4) ?
H3a C3 H3b . . . 108.3(5) ?
Rh N4 C3 . . . 98.6(3) ?
Rh N4 C41 . . . 112.3(3) ?
Rh N4 C5 . . . 110.5(3) ?
C3 N4 C41 . . . 110.2(3) ?
C3 N4 C5 . . . 113.7(4) ?
C41 N4 C5 . . . 111.0(3) ?
N4 C41 C42 . . . 117.4(4) ?
N4 C41 H41a . . . 107.6(4) ?
N4 C41 H41b . . . 107.9(4) ?
C42 C41 H41a . . . 107.2(4) ?
C42 C41 H41b . . . 107.4(4) ?
H41a C41 H41b . . . 109.1(4) ?
C41 C42 C43 . . . 109.5(4) ?
C41 C42 H42a . . . 109.8(4) ?
C41 C42 H42b . . . 110.0(4) ?
C43 C42 H42a . . . 109.9(4) ?
C43 C42 H42b . . . 109.7(4) ?
H42a C42 H42b . . . 108.0(5) ?
C42 C43 C44 . . . 111.8(4) ?
C42 C43 H43a . . . 109.0(4) ?
C42 C43 H43b . . . 108.9(5) ?
C44 C43 H43a . . . 110.0(5) ?
C44 C43 H43b . . . 108.6(4) ?
H43a C43 H43b . . . 108.6(5) ?
C43 C44 C45 . . . 175.6(5) ?
C44 C45 C451 . . . 175.4(5) ?
C45 C451 C452 . . . 121.3(4) ?
C45 C451 C456 . . . 119.9(4) ?
C452 C451 C456 . . . 118.8(4) ?
C451 C452 C453 . . . 120.1(5) ?
C451 C452 H452 . . . 120.5(5) ?
C453 C452 H452 . . . 119.4(5) ?
C452 C453 C454 . . . 119.9(5) ?
C452 C453 H453 . . . 119.3(5) ?
C454 C453 H453 . . . 120.8(5) ?
C453 C454 C455 . . . 120.4(5) ?
C453 C454 H454 . . . 118.9(5) ?
C455 C454 H454 . . . 120.7(5) ?
C454 C455 C456 . . . 120.2(5) ?
C454 C455 H455 . . . 120.6(5) ?
C456 C455 H455 . . . 119.2(6) ?
C451 C456 C455 . . . 120.6(5) ?
C451 C456 H456 . . . 118.3(5) ?
C455 C456 H456 . . . 121.1(5) ?
N4 C5 C6 . . . 111.1(4) ?
N4 C5 H5a . . . 109.3(4) ?
N4 C5 H5b . . . 110.8(4) ?
C6 C5 H5a . . . 107.5(4) ?
C6 C5 H5b . . . 108.6(4) ?
H5a C5 H5b . . . 109.5(5) ?
C5 C6 N7 . . . 113.0(4) ?
C5 C6 H6a . . . 108.7(4) ?
C5 C6 H6b . . . 109.4(4) ?
N7 C6 H6a . . . 108.9(4) ?
N7 C6 H6b . . . 108.2(4) ?
H6a C6 H6b . . . 108.7(4) ?
Rh N7 C6 . . . 105.4(3) ?
Rh N7 C71 . . . 118.9(3) ?
Rh N7 C8 . . . 107.4(3) ?
C6 N7 C71 . . . 107.7(3) ?
C6 N7 C8 . . . 110.1(4) ?
C71 N7 C8 . . . 107.1(3) ?
N7 C71 C72 . . . 113.2(4) ?
N7 C71 H71a . . . 108.3(4) ?
N7 C71 H71b . . . 109.4(4) ?
C72 C71 H71a . . . 108.2(4) ?
C72 C71 H71b . . . 108.5(5) ?
H71a C71 H71b . . . 109.1(4) ?
C71 C72 C73 . . . 111.8(4) ?
C71 C72 H72a . . . 108.5(4) ?
C71 C72 H72b . . . 108.6(5) ?
C73 C72 H72a . . . 109.3(5) ?
C73 C72 H72b . . . 109.6(4) ?
H72a C72 H72b . . . 109.1(4) ?
C72 C73 C74 . . . 113.7(4) ?
C72 C73 H73a . . . 108.0(5) ?
C72 C73 H73b . . . 108.8(5) ?
C74 C73 H73a . . . 108.5(5) ?
C74 C73 H73b . . . 109.5(5) ?
H73a C73 H73b . . . 108.1(5) ?
C73 C74 C75 . . . 177.3(6) ?
C74 C75 C751 . . . 174.8(6) ?
C75 C751 C752 . . . 119.8(4) ?
C75 C751 C756 . . . 120.9(5) ?
C752 C751 C756 . . . 119.3(5) ?
C751 C752 C753 . . . 120.7(5) ?
C751 C752 H752 . . . 119.8(5) ?
C753 C752 H752 . . . 119.5(5) ?
C752 C753 C754 . . . 119.6(5) ?
C752 C753 H753 . . . 119.0(5) ?
C754 C753 H753 . . . 121.4(6) ?
C753 C754 C755 . . . 120.6(5) ?
C753 C754 H754 . . . 119.8(6) ?
C755 C754 H754 . . . 119.6(6) ?
C754 C755 C756 . . . 120.1(5) ?
C754 C755 H755 . . . 120.6(6) ?
C756 C755 H755 . . . 119.4(6) ?
C751 C756 C755 . . . 119.7(5) ?
C751 C756 H756 . . . 120.6(5) ?
C755 C756 H756 . . . 119.6(5) ?
N7 C8 C9 . . . 113.2(4) ?
N7 C8 H8a . . . 108.6(4) ?
N7 C8 H8b . . . 108.8(4) ?
C9 C8 H8a . . . 109.6(4) ?
C9 C8 H8b . . . 109.6(4) ?
H8a C8 H8b . . . 106.9(5) ?
N1 C9 C8 . . . 112.9(4) ?
N1 C9 H9a . . . 109.2(4) ?
N1 C9 H9b . . . 108.3(4) ?
C8 C9 H9a . . . 109.6(4) ?
C8 C9 H9b . . . 109.2(4) ?
H9a C9 H9b . . . 107.4(4) ?
Rh C01 C02 . . . 68.7(3) ?
Rh C01 C08 . . . 117.0(4) ?
Rh C01 H01 . . . 109.4(4) ?
C02 C01 C08 . . . 121.4(4) ?
C02 C01 H01 . . . 119.7(5) ?
C08 C01 H01 . . . 112.4(4) ?
Rh C02 C01 . . . 71.7(3) ?
Rh C02 C03 . . . 113.7(3) ?
Rh C02 H02 . . . 114.8(4) ?
C01 C02 C03 . . . 122.7(5) ?
C01 C02 H02 . . . 121.9(5) ?
C03 C02 H02 . . . 107.3(5) ?
C02 C03 C04 . . . 112.3(4) ?
C02 C03 H03a . . . 109.7(5) ?
C02 C03 H03b . . . 110.5(5) ?
C04 C03 H03a . . . 107.8(5) ?
C04 C03 H03b . . . 109.8(5) ?
H03a C03 H03b . . . 106.5(5) ?
C03 C04 C05 . . . 113.0(4) ?
C03 C04 H04a . . . 110.9(5) ?
C03 C04 H04b . . . 108.4(5) ?
C05 C04 H04a . . . 109.3(5) ?
C05 C04 H04b . . . 107.2(5) ?
H04a C04 H04b . . . 107.8(5) ?
Rh C05 C04 . . . 113.5(3) ?
Rh C05 C06 . . . 72.7(3) ?
Rh C05 H05 . . . 97.1(4) ?
C04 C05 C06 . . . 125.3(5) ?
C04 C05 H05 . . . 122.8(5) ?
C06 C05 H05 . . . 109.1(5) ?
Rh C06 C05 . . . 70.0(3) ?
Rh C06 C07 . . . 113.3(4) ?
Rh C06 H06 . . . 85.8(3) ?
C05 C06 C07 . . . 126.1(5) ?
C05 C06 H06 . . . 118.2(5) ?
C07 C06 H06 . . . 115.7(5) ?
C06 C07 C08 . . . 111.0(4) ?
C06 C07 H07a . . . 111.7(5) ?
C06 C07 H07b . . . 109.8(5) ?
C08 C07 H07a . . . 108.1(5) ?
C08 C07 H07b . . . 108.1(5) ?
H07a C07 H07b . . . 108.0(5) ?
C01 C08 C07 . . . 110.3(4) ?
C01 C08 H08a . . . 109.5(5) ?
C01 C08 H08b . . . 110.4(5) ?
C07 C08 H08a . . . 109.5(5) ?
C07 C08 H08b . . . 110.0(5) ?
H08a C08 H08b . . . 107.1(5) ?
F1 P F2 . . . 179.3(3) ?
F1 P F3 . . . 91.8(2) ?
F1 P F4 . . . 89.5(3) ?
F1 P F5 . . . 88.1(2) ?
F1 P F6 . . . 90.4(3) ?
F1 P F1' . . . 24.8(11) ?
F1 P F2' . . . 156.0(13) ?
F1 P F3' . . . 65.5(9) ?
F1 P F4' . . . 91.2(12) ?
F1 P F5' . . . 108.2(11) ?
F1 P F6' . . . 82.6(11) ?
F2 P F3 . . . 88.4(2) ?
F2 P F4 . . . 91.2(3) ?
F2 P F5 . . . 91.7(3) ?
F2 P F6 . . . 89.0(3) ?
F2 P F1' . . . 155.8(11) ?
F2 P F2' . . . 23.5(12) ?
F2 P F3' . . . 114.2(9) ?
F2 P F4' . . . 89.4(12) ?
F2 P F5' . . . 72.0(11) ?
F2 P F6' . . . 96.8(11) ?
F3 P F4 . . . 88.0(4) ?
F3 P F5 . . . 179.4(4) ?
F3 P F6 . . . 92.4(4) ?
F3 P F1' . . . 91.4(11) ?
F3 P F2' . . . 78.2(12) ?
F3 P F3' . . . 52.7(9) ?
F3 P F4' . . . 46.8(12) ?
F3 P F5' . . . 136.0(11) ?
F3 P F6' . . . 137.9(11) ?
F4 P F5 . . . 91.3(4) ?
F4 P F6 . . . 179.6(4) ?
F4 P F1' . . . 64.6(11) ?
F4 P F2' . . . 111.6(12) ?
F4 P F3' . . . 129.9(9) ?
F4 P F4' . . . 41.3(12) ?
F4 P F5' . . . 54.6(11) ?
F4 P F6' . . . 133.3(11) ?
F5 P F6 . . . 88.2(4) ?
F5 P F1' . . . 88.3(11) ?
F5 P F2' . . . 102.1(12) ?
F5 P F3' . . . 127.8(9) ?
F5 P F4' . . . 132.6(12) ?
F5 P F5' . . . 43.5(11) ?
F5 P F6' . . . 42.7(12) ?
F6 P F1' . . . 115.2(11) ?
F6 P F2' . . . 68.6(12) ?
F6 P F3' . . . 50.4(9) ?
F6 P F4' . . . 139.2(12) ?
F6 P F5' . . . 125.1(11) ?
F6 P F6' . . . 46.2(11) ?
F1' P F2' . . . 169.2(16) ?
F1' P F3' . . . 84.3(14) ?
F1' P F4' . . . 73.2(16) ?
F1' P F5' . . . 91.8(15) ?
F1' P F6' . . . 99.5(15) ?
F2' P F3' . . . 91.5(15) ?
F2' P F4' . . . 97.3(17) ?
F2' P F5' . . . 93.7(16) ?
F2' P F6' . . . 90.3(16) ?
F3' P F4' . . . 94.0(15) ?
F3' P F5' . . . 170.7(14) ?
F3' P F6' . . . 87.9(14) ?
F4' P F5' . . . 92.9(16) ?
F4' P F6' . . . 172.2(16) ?
F5' P F6' . . . 84.5(15) ?
P F1 F1' . . . 71(2) ?
P F2 F2' . . . 72(3) ?
P F3 F3' . . . 62.1(10) ?
P F3 F4' . . . 64.6(14) ?
F3' F3 F4' . . . 117.9(18) ?
P F4 F4' . . . 67.8(17) ?
P F4 F5' . . . 62.9(12) ?
F4' F4 F5' . . . 125(2) ?
P F5 F5' . . . 68.4(15) ?
P F5 F6' . . . 67.4(15) ?
F5' F5 F6' . . . 131(2) ?
P F6 F3' . . . 63.3(10) ?
P F6 F6' . . . 65.4(14) ?
F3' F6 F6' . . . 113.7(17) ?
P F1' F1 . . . 84(3) ?
P F2' F2 . . . 84(3) ?
P F3' F3 . . . 65.2(10) ?
P F3' F6 . . . 66.2(11) ?
F3 F3' F6 . . . 114.2(17) ?
P F4' F3 . . . 68.6(16) ?
P F4' F4 . . . 70.9(17) ?
F3 F4' F4 . . . 139(3) ?
P F5' F4 . . . 62.6(12) ?
P F5' F5 . . . 68.2(15) ?
F4 F5' F5 . . . 119(2) ?
P F6' F5 . . . 69.9(16) ?
P F6' F6 . . . 68.3(14) ?
F5 F6' F6 . . . 136(3) ?

loop_
_geom_bond_atom_site_label_1
_geom_bond_atom_site_label_2
_geom_bond_site_symmetry_1
_geom_bond_site_symmetry_2
_geom_bond_distance
_geom_bond_publ_flag
Rh N1 . . 2.232(4) ?
Rh N4 . . 2.415(4) ?
Rh N7 . . 2.313(4) ?
Rh C01 . . 2.114(5) ?
Rh C02 . . 2.075(5) ?
Rh C05 . . 2.139(5) ?
Rh C06 . . 2.173(5) ?
N1 C11 . . 1.505(6) ?
N1 C2 . . 1.521(6) ?
N1 C9 . . 1.489(6) ?
C11 C12 . . 1.531(7) ?
C11 H11a . . .961(5) ?
C11 H11b . . .952(4) ?
C12 C13 . . 1.531(7) ?
C12 H12a . . .952(5) ?
C12 H12b . . .953(5) ?
C13 C14 . . 1.460(7) ?
C13 H13a . . .971(5) ?
C13 H13b . . .942(5) ?
C14 C15 . . 1.195(7) ?
C15 C151 . . 1.444(7) ?
C151 C152 . . 1.395(7) ?
C151 C156 . . 1.395(7) ?
C152 C153 . . 1.385(7) ?
C152 H152 . . .961(5) ?
C153 C154 . . 1.378(7) ?
C153 H153 . . .968(5) ?
C154 C155 . . 1.379(8) ?
C154 H154 . . .966(5) ?
C155 C156 . . 1.386(7) ?
C155 H155 . . .962(5) ?
C156 H156 . . .963(5) ?
C2 C3 . . 1.515(7) ?
C2 H2a . . .963(4) ?
C2 H2b . . .948(4) ?
C3 N4 . . 1.486(6) ?
C3 H3a . . .952(5) ?
C3 H3b . . .962(5) ?
N4 C41 . . 1.482(6) ?
N4 C5 . . 1.485(6) ?
C41 C42 . . 1.533(7) ?
C41 H41a . . .953(5) ?
C41 H41b . . .951(5) ?
C42 C43 . . 1.550(7) ?
C42 H42a . . .961(5) ?
C42 H42b . . .957(5) ?
C43 C44 . . 1.464(7) ?
C43 H43a . . .947(5) ?
C43 H43b . . .963(5) ?
C44 C45 . . 1.192(7) ?
C45 C451 . . 1.439(7) ?
C451 C452 . . 1.395(7) ?
C451 C456 . . 1.396(7) ?
C452 C453 . . 1.389(7) ?
C452 H452 . . .956(5) ?
C453 C454 . . 1.388(8) ?
C453 H453 . . .955(5) ?
C454 C455 . . 1.367(8) ?
C454 H454 . . .972(6) ?
C455 C456 . . 1.382(7) ?
C455 H455 . . .969(5) ?
C456 H456 . . .970(5) ?
C5 C6 . . 1.519(7) ?
C5 H5a . . .958(5) ?
C5 H5b . . .941(5) ?
C6 N7 . . 1.495(6) ?
C6 H6a . . .954(5) ?
C6 H6b . . .956(5) ?
N7 C71 . . 1.484(6) ?
N7 C8 . . 1.495(6) ?
C71 C72 . . 1.523(7) ?
C71 H71a . . .956(5) ?
C71 H71b . . .948(5) ?
C72 C73 . . 1.533(7) ?
C72 H72a . . .950(5) ?
C72 H72b . . .954(5) ?
C73 C74 . . 1.473(8) ?
C73 H73a . . .965(6) ?
C73 H73b . . .951(6) ?
C74 C75 . . 1.181(8) ?
C75 C751 . . 1.450(7) ?
C751 C752 . . 1.399(7) ?
C751 C756 . . 1.397(7) ?
C752 C753 . . 1.383(8) ?
C752 H752 . . .961(5) ?
C753 C754 . . 1.386(8) ?
C753 H753 . . .970(6) ?
C754 C755 . . 1.383(9) ?
C754 H754 . . .968(6) ?
C755 C756 . . 1.396(8) ?
C755 H755 . . .953(6) ?
C756 H756 . . .965(5) ?
C8 C9 . . 1.506(6) ?
C8 H8a . . .963(5) ?
C8 H8b . . .968(5) ?
C9 H9a . . .952(5) ?
C9 H9b . . .973(5) ?
C01 C02 . . 1.420(7) ?
C01 C08 . . 1.530(7) ?
C01 H01 . . 1.040(5) ?
C02 C03 . . 1.513(8) ?
C02 H02 . . 1.039(5) ?
C03 C04 . . 1.537(8) ?
C03 H03a . . .977(5) ?
C03 H03b . . .959(5) ?
C04 C05 . . 1.515(7) ?
C04 H04a . . .950(5) ?
C04 H04b . . .970(6) ?
C05 C06 . . 1.377(8) ?
C05 H05 . . .899(5) ?
C06 C07 . . 1.499(7) ?
C06 H06 . . .965(5) ?
C07 C08 . . 1.517(9) ?
C07 H07a . . .953(5) ?
C07 H07b . . .965(6) ?
C08 H08a . . .965(5) ?
C08 H08b . . .965(5) ?
P F1 . . 1.611(5) ?
P F2 . . 1.588(5) ?
P F3 . . 1.580(4) ?
P F4 . . 1.564(5) ?
P F5 . . 1.567(4) ?
P F6 . . 1.575(5) ?
P F1' . . 1.54(3) ?
P F2' . . 1.52(3) ?
P F3' . . 1.54(2) ?
P F4' . . 1.53(3) ?
P F5' . . 1.57(3) ?
P F6' . . 1.54(3) ?
F1 F1' . . .68(3) ?
F2 F2' . . .64(3) ?
F3 F3' . . 1.38(2) ?
F3 F4' . . 1.24(3) ?
F4 F4' . . 1.09(3) ?
F4 F5' . . 1.44(3) ?
F5 F5' . . 1.16(3) ?
F5 F6' . . 1.13(3) ?
F6 F3' . . 1.33(3) ?
F6 F6' . . 1.22(3) ?

loop_
_geom_contact_atom_site_label_1
_geom_contact_atom_site_label_2
_geom_contact_distance
_geom_contact_site_symmetry_1
_geom_contact_site_symmetry_2
_geom_contact_publ_flag
Rh C11 3.197(4) . . ?
Rh C2 3.091(4) . . ?
Rh C3 3.019(5) . . ?
Rh C41 3.278(5) . . ?
Rh C5 3.249(5) . . ?
Rh C6 3.070(4) . . ?
Rh C71 3.297(5) . . ?
Rh C72 3.617(4) . . ?
Rh C8 3.108(5) . . ?
Rh C9 2.961(5) . . ?
Rh C03 3.020(6) . . ?
Rh C04 3.074(5) . . ?
Rh C07 3.090(5) . . ?
Rh C08 3.121(5) . . ?
Rh H11a 3.1790(4) . . ?
Rh H11b 3.3656(4) . . ?
Rh H3a 3.1113(4) . . ?
Rh H41a 3.2107(6) . . ?
Rh H41b 3.4140(5) . . ?
Rh H6a 3.1728(4) . . ?
Rh H71b 3.4533(4) . . ?
Rh H72a 3.0797(5) . . ?
Rh H9a 3.1080(5) . . ?
Rh H01 2.6470(3) . . ?
Rh H02 2.6816(3) . . ?
Rh H03a 3.4235(5) . . ?
Rh H05 2.4201(3) . . ?
Rh H06 2.3129(3) . . ?
Rh H07a 3.4506(4) . . ?
N1 C12 2.581(6) . . ?
N1 C3 2.557(6) . . ?
N1 N4 2.981(5) . . ?
N1 N7 2.918(5) . . ?
N1 C8 2.497(6) . . ?
N1 H11a 2.016(4) . . ?
N1 H11b 2.015(4) . . ?
N1 H2a 2.028(4) . . ?
N1 H2b 2.025(4) . . ?
N1 H9a 2.015(4) . . ?
N1 H9b 2.020(4) . . ?
C11 C13 2.512(7) . . ?
C11 C2 2.479(6) . . ?
C11 C9 2.415(6) . . ?
C11 F4 3.570(7) . . ?
C11 F5 3.636(8) . . ?
C11 F1' 3.63(3) . . ?
C11 F5' 3.42(3) . . ?
C11 H12a 2.067(4) . . ?
C11 H12b 2.071(5) . . ?
C11 H13a 2.614(4) . . ?
C11 H2b 2.389(5) . . ?
C11 H9a 2.530(4) . . ?
C11 H9b 2.608(4) . . ?
C11 H01 2.634(5) . . ?
C12 C14 2.462(7) . . ?
C12 C9 2.913(6) . . ?
C12 F1 3.568(7) . . ?
C12 F1' 3.28(3) . . ?
C12 H11a 2.042(5) . . ?
C12 H11b 2.041(5) . . ?
C12 H13a 2.042(5) . . ?
C12 H13b 2.042(5) . . ?
C12 H2b 2.698(5) . . ?
C12 H9b 2.559(5) . . ?
C13 C15 2.655(7) . . ?
C13 F1 3.400(7) . . ?
C13 F5 3.576(7) . . ?
C13 F1' 3.39(3) . . ?
C13 H11a 2.641(5) . . ?
C13 H11b 2.683(5) . . ?
C13 H12a 2.032(5) . . ?
C13 H12b 2.044(5) . . ?
C14 C151 2.638(7) . . ?
C14 H12a 2.679(5) . . ?
C14 H12b 2.579(5) . . ?
C14 H13a 2.006(5) . . ?
C14 H13b 2.009(4) . . ?
C15 C152 2.463(7) . . ?
C15 C156 2.470(7) . . ?
C15 H152 2.639(5) . . ?
C15 H156 2.646(5) . . ?
C151 C153 2.415(7) . . ?
C151 C154 2.786(7) . . ?
C151 C155 2.409(7) . . ?
C151 H152 2.052(5) . . ?
C151 H156 2.050(5) . . ?
C152 C154 2.393(7) . . ?
C152 C155 2.760(7) . . ?
C152 C156 2.400(7) . . ?
C152 F4 3.586(8) . '3 465' ?
C152 F4' 3.15(3) . '3 465' ?
C152 H153 2.052(5) . . ?
C153 C155 2.387(7) . . ?
C153 C156 2.771(7) . . ?
C153 F2 3.554(7) . '3 465' ?
C153 F3 3.519(8) . '3 465' ?
C153 F4 3.652(8) . '3 465' ?
C153 F4' 3.16(3) . '3 465' ?
C153 H152 2.036(5) . . ?
C153 H154 2.036(5) . . ?
C154 C156 2.401(7) . . ?
C154 H153 2.038(5) . . ?
C154 H155 2.036(5) . . ?
C155 F3 3.250(8) . '1 565' ?
C155 F3' 3.64(2) . '1 565' ?
C155 H154 2.045(6) . . ?
C155 H156 2.048(6) . . ?
C156 F3 3.470(7) . '1 565' ?
C156 F2' 3.56(3) . '1 565' ?
C156 H155 2.040(6) . . ?
C2 N4 2.514(6) . . ?
C2 C9 2.460(7) . . ?
C2 F1 3.501(7) . '3 565' ?
C2 F4 3.228(7) . . ?
C2 H11b 2.604(4) . . ?
C2 H3a 2.023(5) . . ?
C2 H3b 2.029(5) . . ?
C2 H5a 2.687(4) . . ?
C2 H9b 2.596(6) . . ?
C3 C41 2.434(7) . . ?
C3 C5 2.487(7) . . ?
C3 F4 3.300(6) . . ?
C3 H2a 2.036(5) . . ?
C3 H2b 2.041(5) . . ?
C3 H41a 2.600(5) . . ?
C3 H5a 2.453(5) . . ?
N4 C42 2.576(6) . . ?
N4 C6 2.478(6) . . ?
N4 N7 2.899(5) . . ?
N4 H3a 2.013(3) . . ?
N4 H3b 2.017(4) . . ?
N4 H41a 1.989(4) . . ?
N4 H41b 1.992(4) . . ?
N4 H5a 2.016(4) . . ?
N4 H5b 2.021(4) . . ?
C41 C43 2.517(7) . . ?
C41 C5 2.445(7) . . ?
C41 F6 3.435(6) . '1 655' ?
C41 H3a 2.537(5) . . ?
C41 H3b 2.693(5) . . ?
C41 H42a 2.066(5) . . ?
C41 H42b 2.066(5) . . ?
C41 H43a 2.630(5) . . ?
C41 H5b 2.424(5) . . ?
C41 H05 2.680(5) . . ?
C42 C44 2.495(7) . . ?
C42 H41a 2.030(5) . . ?
C42 H41b 2.032(5) . . ?
C42 H43a 2.062(5) . . ?
C42 H43b 2.072(5) . . ?
C43 C45 2.654(7) . . ?
C43 H41a 2.621(5) . . ?
C43 H41b 2.677(5) . . ?
C43 H42a 2.083(5) . . ?
C43 H42b 2.079(5) . . ?
C44 C451 2.629(7) . . ?
C44 H41a 2.669(5) . . ?
C44 H42b 2.639(5) . . ?
C44 H43a 1.998(5) . . ?
C44 H43b 1.992(5) . . ?
C45 C452 2.471(7) . . ?
C45 C456 2.454(7) . . ?
C45 H452 2.661(5) . . ?
C45 H456 2.602(5) . . ?
C451 C453 2.412(7) . . ?
C451 C454 2.780(7) . . ?
C451 C455 2.413(7) . . ?
C451 H452 2.053(5) . . ?
C451 H456 2.042(5) . . ?
C452 C454 2.404(8) . . ?
C452 C455 2.772(7) . . ?
C452 C456 2.402(7) . . ?
C452 H453 2.034(5) . . ?
C453 C455 2.390(8) . . ?
C453 C456 2.764(7) . . ?
C453 H452 2.036(6) . . ?
C453 H454 2.043(5) . . ?
C454 C456 2.383(8) . . ?
C454 H453 2.048(6) . . ?
C454 H455 2.038(6) . . ?
C455 F2 3.484(8) . . ?
C455 H454 2.042(6) . . ?
C455 H456 2.058(6) . . ?
C456 F2 3.494(7) . . ?
C456 H455 2.039(5) . . ?
C5 N7 2.513(6) . . ?
C5 C8 2.974(7) . . ?
C5 F6 3.418(7) . '1 655' ?
C5 F1' 3.55(3) . '3 565' ?
C5 F3' 3.36(2) . '1 655' ?
C5 H3b 2.649(5) . . ?
C5 H41b 2.568(5) . . ?
C5 H6a 2.036(5) . . ?
C5 H6b 2.046(5) . . ?
C5 H8a 2.525(5) . . ?
C6 C71 2.406(7) . . ?
C6 C8 2.451(6) . . ?
C6 F1 3.337(8) . '1 655' ?
C6 F6 3.236(7) . '1 655' ?
C6 F3' 3.34(2) . '1 655' ?
C6 F6' 3.38(3) . '1 655' ?
C6 H5a 2.025(5) . . ?
C6 H5b 2.026(5) . . ?
C6 H71a 2.603(5) . . ?
C6 H71b 2.533(5) . . ?
C6 H8a 2.380(4) . . ?
N7 C72 2.510(6) . . ?
N7 C9 2.505(6) . . ?
N7 H6a 2.017(4) . . ?
N7 H6b 2.010(4) . . ?
N7 H71a 2.002(4) . . ?
N7 H71b 2.009(4) . . ?
N7 H72a 2.658(4) . . ?
N7 H8a 2.021(4) . . ?
N7 H8b 2.025(4) . . ?
N7 H06 2.488(4) . . ?
C71 C73 2.532(7) . . ?
C71 C8 2.396(7) . . ?
C71 H6a 2.581(5) . . ?
C71 H6b 2.543(5) . . ?
C71 H72a 2.035(5) . . ?
C71 H72b 2.039(5) . . ?
C71 H8b 2.312(5) . . ?
C71 H06 2.344(5) . . ?
C72 C74 2.517(8) . . ?
C72 C8 2.961(7) . . ?
C72 H71a 2.036(5) . . ?
C72 H71b 2.033(4) . . ?
C72 H73a 2.048(5) . . ?
C72 H73b 2.049(4) . . ?
C73 C75 2.654(8) . . ?
C73 H71b 2.657(5) . . ?
C73 H72a 2.053(5) . . ?
C73 H72b 2.059(6) . . ?
C74 C751 2.628(8) . . ?
C74 H71b 2.636(6) . . ?
C74 H73a 2.001(5) . . ?
C74 H73b 2.003(6) . . ?
C75 C752 2.465(8) . . ?
C75 C756 2.476(7) . . ?
C75 H752 2.633(6) . . ?
C75 H756 2.665(5) . . ?
C751 C753 2.418(8) . . ?
C751 C754 2.782(8) . . ?
C751 C755 2.415(8) . . ?
C751 H752 2.054(5) . . ?
C751 H756 2.063(5) . . ?
C752 C754 2.393(8) . . ?
C752 C755 2.773(8) . . ?
C752 C756 2.412(7) . . ?
C752 F2 3.626(7) . '4 755' ?
C752 F5 3.569(7) . '4 755' ?
C752 F6' 3.63(3) . '4 755' ?
C752 H753 2.039(5) . . ?
C753 C755 2.405(8) . . ?
C753 C756 2.788(8) . . ?
C753 F2 3.361(8) . '4 755' ?
C753 F6 3.485(9) . '4 755' ?
C753 F2' 3.28(3) . '4 755' ?
C753 F6' 3.36(3) . '4 755' ?
C753 H752 2.036(6) . . ?
C753 H754 2.047(6) . . ?
C754 C756 2.407(8) . . ?
C754 H753 2.064(6) . . ?
C754 H755 2.041(6) . . ?
C755 H754 2.042(6) . . ?
C755 H756 2.052(6) . . ?
C756 H755 2.040(5) . . ?
C8 F3 3.099(6) . '3 565' ?
C8 F4' 3.18(3) . '3 565' ?
C8 H2a 2.586(5) . . ?
C8 H5a 2.681(5) . . ?
C8 H6b 2.612(5) . . ?
C8 H71a 2.503(5) . . ?
C8 H72b 2.648(5) . . ?
C8 H9a 2.034(5) . . ?
C8 H9b 2.044(5) . . ?
C9 F3 3.491(6) . '3 565' ?
C9 H11a 2.632(5) . . ?
C9 H12b 2.593(4) . . ?
C9 H2a 2.361(5) . . ?
C9 H8a 2.042(5) . . ?
C9 H8b 2.045(4) . . ?
C01 C03 2.575(7) . . ?
C01 C05 2.959(7) . . ?
C01 C06 2.706(7) . . ?
C01 C07 2.501(8) . . ?
C01 H02 2.158(5) . . ?
C01 H08a 2.063(5) . . ?
C01 H08b 2.073(5) . . ?
C02 C04 2.533(8) . . ?
C02 C05 2.746(7) . . ?
C02 C08 2.573(8) . . ?
C02 H01 2.136(6) . . ?
C02 H03a 2.060(6) . . ?
C02 H03b 2.056(5) . . ?
C02 H08a 2.642(5) . . ?
C03 C05 2.546(7) . . ?
C03 H02 2.075(6) . . ?
C03 H04a 2.076(6) . . ?
C03 H04b 2.060(6) . . ?
C03 H08a 2.629(5) . . ?
C04 C06 2.570(8) . . ?
C04 H03a 2.058(5) . . ?
C04 H03b 2.069(6) . . ?
C04 H05 2.140(5) . . ?
C04 H08a 2.657(5) . . ?
C05 C07 2.565(7) . . ?
C05 H04a 2.036(5) . . ?
C05 H04b 2.026(5) . . ?
C05 H06 2.022(5) . . ?
C06 C08 2.486(7) . . ?
C06 H04b 2.663(5) . . ?
C06 H05 1.876(5) . . ?
C06 H07a 2.052(5) . . ?
C06 H07b 2.039(5) . . ?
C07 H06 2.105(6) . . ?
C07 H08a 2.052(6) . . ?
C07 H08b 2.057(6) . . ?
C08 H01 2.153(6) . . ?
C08 H07a 2.027(6) . . ?
C08 H07b 2.036(6) . . ?
P H11b 3.6112(13) . . ?
P H13b 3.6079(13) . . ?
P H153 3.4292(13) . '3 565' ?
P H6a 3.5093(13) . '1 455' ?
P H753 3.4856(13) . '4 745' ?
P H8a 3.4857(13) . '3 465' ?
F1 F2 3.199(7) . . ?
F1 F3 2.291(6) . . ?
F1 F4 2.235(8) . . ?
F1 F5 2.210(7) . . ?
F1 F6 2.260(8) . . ?
F1 F2' 3.06(3) . . ?
F1 F3' 1.70(2) . . ?
F1 F4' 2.25(3) . . ?
F1 F5' 2.58(3) . . ?
F1 F6' 2.08(3) . . ?
F1 H12a 2.991(6) . . ?
F1 H13b 2.707(5) . . ?
F1 H2a 2.602(5) . '3 465' ?
F1 H5a 2.844(5) . '3 465' ?
F1 H6a 2.888(6) . '1 455' ?
F1 H6b 2.957(6) . '1 455' ?
F1 H8a 2.987(5) . '3 465' ?
F2 F3 2.210(7) . . ?
F2 F4 2.252(8) . . ?
F2 F5 2.263(6) . . ?
F2 F6 2.217(7) . . ?
F2 F1' 3.05(3) . . ?
F2 F3' 2.63(2) . . ?
F2 F4' 2.20(3) . . ?
F2 F5' 1.86(3) . . ?
F2 F6' 2.34(3) . . ?
F2 H153 2.606(5) . '3 565' ?
F2 H156 3.066(5) . '1 545' ?
F2 H455 2.841(5) . . ?
F2 H456 2.886(5) . . ?
F2 H753 2.929(5) . '4 745' ?
F3 F4 2.185(8) . . ?
F3 F5 3.147(6) . . ?
F3 F6 2.277(8) . . ?
F3 F1' 2.23(3) . . ?
F3 F2' 1.96(3) . . ?
F3 F5' 2.92(3) . . ?
F3 F6' 2.91(3) . . ?
F3 H152 3.300(7) . '3 565' ?
F3 H153 2.810(6) . '3 565' ?
F3 H155 2.492(6) . '1 545' ?
F3 H156 2.959(4) . '1 545' ?
F3 H2a 3.219(4) . '3 465' ?
F3 H8a 2.523(4) . '3 465' ?
F3 H8b 2.983(4) . '3 465' ?
F3 H9b 2.916(5) . '3 465' ?
F4 F5 2.240(9) . . ?
F4 F6 3.139(6) . . ?
F4 F1' 1.66(3) . . ?
F4 F2' 2.55(3) . . ?
F4 F3' 2.81(2) . . ?
F4 F6' 2.85(3) . . ?
F4 H11b 2.829(6) . . ?
F4 H12a 3.368(6) . . ?
F4 H152 2.914(6) . '3 565' ?
F4 H153 3.050(6) . '3 565' ?
F4 H2b 2.514(5) . . ?
F4 H3a 2.729(5) . . ?
F4 H8a 3.189(8) . '3 465' ?
F5 F6 2.187(9) . . ?
F5 F1' 2.16(3) . . ?
F5 F2' 2.40(3) . . ?
F5 F3' 2.79(2) . . ?
F5 F4' 2.84(3) . . ?
F5 H11b 2.774(7) . . ?
F5 H13b 2.719(5) . . ?
F5 H752 2.871(4) . '4 745' ?
F5 H753 3.137(6) . '4 745' ?
F5 H756 3.164(4) . '1 455' ?
F6 F1' 2.63(3) . . ?
F6 F2' 1.74(3) . . ?
F6 F4' 2.91(3) . . ?
F6 F5' 2.79(3) . . ?
F6 H41b 2.595(4) . '1 455' ?
F6 H5b 2.884(5) . '1 455' ?
F6 H6a 2.495(5) . '1 455' ?
F6 H753 2.582(7) . '4 745' ?
F6 H05 3.253(6) . '1 455' ?
F1' F2' 3.04(4) . . ?
F1' F3' 2.06(4) . . ?
F1' F4' 1.83(4) . . ?
F1' F5' 2.23(4) . . ?
F1' F6' 2.35(4) . . ?
F1' H11b 3.06(3) . . ?
F1' H12a 2.66(3) . . ?
F1' H13b 2.77(3) . . ?
F1' H2a 2.86(3) . '3 465' ?
F1' H2b 2.99(3) . . ?
F1' H5a 2.62(3) . '3 465' ?
F1' H8a 2.78(3) . '3 465' ?
F2' F3' 2.19(4) . . ?
F2' F4' 2.29(5) . . ?
F2' F5' 2.25(4) . . ?
F2' F6' 2.17(4) . . ?
F2' H153 2.85(3) . '3 565' ?
F2' H156 2.79(3) . '1 545' ?
F2' H455 3.11(3) . . ?
F2' H753 2.71(3) . '4 745' ?
F3' F4' 2.25(4) . . ?
F3' F5' 3.10(4) . . ?
F3' F6' 2.14(4) . . ?
F3' H155 2.82(2) . '1 545' ?
F3' H2a 2.85(2) . '3 465' ?
F3' H41b 3.33(2) . '1 455' ?
F3' H5b 2.62(2) . '1 455' ?
F3' H6a 2.89(2) . '1 455' ?
F3' H6b 3.29(2) . '1 455' ?
F3' H8a 3.13(2) . '3 465' ?
F3' H9b 3.10(2) . '3 465' ?
F4' F5' 2.25(4) . . ?
F4' F6' 3.07(4) . . ?
F4' H152 2.52(3) . '3 565' ?
F4' H153 2.55(3) . '3 565' ?
F4' H2b 3.22(3) . . ?
F4' H8a 2.46(3) . '3 465' ?
F4' H8b 3.04(3) . '3 465' ?
F5' F6' 2.09(4) . . ?
F5' H11b 2.50(3) . . ?
F5' H2b 3.34(3) . . ?
F5' H3a 3.21(3) . . ?
F5' H752 3.22(3) . '4 745' ?
F5' H02 2.75(3) . . ?
F6' H13b 3.10(3) . . ?
F6' H6a 2.50(3) . '1 455' ?
F6' H752 3.13(3) . '4 745' ?
F6' H753 2.57(3) . '4 745' ?
F6' H05 3.26(3) . '1 455' ?
H11a H11b 1.55131(19) . . ?
H11a H12b 2.3679(2) . . ?
H11a H13a 2.37686(18) . . ?
H11a H9a 2.39067(16) . . ?
H11a H01 1.92125(19) . . ?
H11b H12a 2.3306(2) . . ?
H11b H2b 2.3474(3) . . ?
H11b H02 2.2072(2) . . ?
H12a H12b 1.55131(19) . . ?
H12a H13b 2.28854(18) . . ?
H12a H2b 2.2262(2) . . ?
H12b H13a 2.3596(2) . . ?
H12b H9b 2.06487(17) . . ?
H13a H13b 1.55133(16) . . ?
H152 H153 2.3452(2) . . ?
H153 H154 2.3325(4) . . ?
H154 H155 2.34711(16) . . ?
H155 H156 2.34582(19) . . ?
H155 H9b 2.3574(3) . '3 475' ?
H2a H2b 1.55129(11) . . ?
H2a H3b 2.2571(4) . . ?
H2a H5a 2.19531(17) . . ?
H2a H8a 2.09910(17) . . ?
H2a H9b 2.3158(3) . . ?
H2b H3a 2.2595(2) . . ?
H2b H3b 2.3565(2) . . ?
H3a H3b 1.55134(18) . . ?
H3a H41a 2.34552(16) . . ?
H3b H42b 2.2646(3) . . ?
H41a H41b 1.55136(12) . . ?
H41a H42b 2.3553(3) . . ?
H41a H03a 2.3585(2) . . ?
H41b H42a 2.3188(3) . . ?
H41b H05 2.1375(2) . . ?
H42a H42b 1.55126(13) . . ?
H42a H43b 2.3183(3) . . ?
H42a H5b 2.2226(3) . . ?
H43a H43b 1.55102(14) . . ?
H452 H453 2.32465(16) . . ?
H453 H454 2.34618(19) . . ?
H454 H455 2.3565(3) . . ?
H455 H456 2.35682(16) . . ?
H5a H5b 1.55132(14) . . ?
H5a H6b 2.27147(16) . . ?
H5a H8a 1.9803(3) . . ?
H5b H6a 2.2696(2) . . ?
H5b H6b 2.3475(3) . . ?
H6a H6b 1.55115(16) . . ?
H6a H71b 2.3433(3) . . ?
H6b H71a 2.3743(3) . . ?
H71a H71b 1.55140(16) . . ?
H71a H72b 2.29358(15) . . ?
H71a H8b 2.12350(15) . . ?
H71b H72a 2.34345(16) . . ?
H71b H06 1.89694(15) . . ?
H72a H72b 1.55122(16) . . ?
H72a H73a 2.3247(3) . . ?
H72a H06 2.2682(3) . . ?
H72a H07a 2.3166(3) . . ?
H72b H73a 2.3365(2) . . ?
H72b H73b 2.32328(17) . . ?
H72b H8b 2.2359(3) . . ?
H72b H9a 2.32195(16) . . ?
H73a H73b 1.55116(13) . . ?
H752 H753 2.32711(16) . . ?
H753 H754 2.3720(3) . . ?
H754 H755 2.3461(2) . . ?
H755 H756 2.33971(16) . . ?
H8a H8b 1.5513(2) . . ?
H8a H9b 2.28025(17) . . ?
H8b H9a 2.28039(17) . . ?
H8b H9b 2.3798(2) . . ?
H9a H9b 1.55152(18) . . ?
H01 H08b 2.2709(2) . . ?
H02 H03a 2.2342(2) . . ?
H03a H03b 1.55144(17) . . ?
H03a H04a 2.20340(17) . . ?
H03b H04b 2.20208(18) . . ?
H04a H04b 1.55141(16) . . ?
H04a H05 2.3248(2) . . ?
H04a H08b 2.3423(3) . '4 745' ?
H04b H08a 2.1576(2) . . ?
H05 H06 2.1453(3) . . ?
H06 H07a 2.2741(2) . . ?
H07a H07b 1.55139(18) . . ?
H07a H08b 2.19898(16) . . ?
H07b H08a 2.20004(17) . . ?
H08a H08b 1.5514(2) . . ?

loop_
_geom_hbond_atom_site_label_D
_geom_hbond_atom_site_label_H
_geom_hbond_atom_site_label_A
_geom_hbond_site_symmetry_D
_geom_hbond_site_symmetry_H
_geom_hbond_site_symmetry_A
_geom_hbond_distance_DH
_geom_hbond_distance_HA
_geom_hbond_distance_DA
_geom_hbond_angle_DHA
_geom_hbond_publ_flag
? ? ? ? ? ? ? ? ? ? ?

loop_
_geom_torsion_atom_site_label_1
_geom_torsion_atom_site_label_2
_geom_torsion_atom_site_label_3
_geom_torsion_atom_site_label_4
_geom_torsion_site_symmetry_1
_geom_torsion_site_symmetry_2
_geom_torsion_site_symmetry_3
_geom_torsion_site_symmetry_4
_geom_torsion
_geom_torsion_publ_flag
? ? ? ? ? ? ? ? ? ?
